data_7048758
loop_
_publ_author_name
'Montgomery, Michelle'
'O'Brien, Harry M'
'M\'endez-G\'alvez, Carolina'
'Bromfield, Caitlin R.'
'Roberts, Jack P. M.'
'Winnicka, Anna M.'
'Horner, Andrew'
'Elorriaga, David'
'Sparkes, Hazel A.'
'Bedford, Robin B.'

_publ_section_title
;
 The surprisingly facile formation of Pd(i)-phosphido complexes from
 ortho-biphenylphosphines and palladium acetate.
;
_journal_issue 11
_journal_name_full 'Dalton transactions (Cambridge, England : 2003)'
_journal_page_first 3539
_journal_page_last 3542
_journal_paper_doi 10.1039/c8dt04926b
_journal_volume 48
_journal_year 2019
_chemical_formula_moiety 'C72 H108 O4 P3 Pd2, 2(F3 P0.5)'
_chemical_formula_sum 'C72 H108 F6 O4 P4 Pd2'
_chemical_formula_weight 1488.26
_space_group_crystal_system triclinic
_space_group_IT_number 2
_space_group_name_Hall '-P 1'
_space_group_name_H-M_alt 'P -1'
_symmetry_space_group_name_Hall '-P 1'
_symmetry_space_group_name_H-M 'P -1'
_atom_sites_solution_hydrogens geom
_atom_sites_solution_primary dual
_audit_creation_date 2018-11-06
_audit_creation_method
;
Olex2 1.2
(compiled 2018.05.29 svn.r3508 for OlexSys, GUI svn.r5506)
;
_audit_update_record
;
2018-12-12 deposited with the CCDC.
2019-01-25 downloaded from the CCDC.
;
_cell_angle_alpha 85.7858(14)
_cell_angle_beta 75.7187(15)
_cell_angle_gamma 69.5539(15)
_cell_formula_units_Z 2
_cell_length_a 11.5721(4)
_cell_length_b 15.3228(5)
_cell_length_c 22.4790(7)
_cell_measurement_reflns_used 9886
_cell_measurement_temperature 100(2)
_cell_measurement_theta_max 28.042
_cell_measurement_theta_min 2.350
_cell_volume 3619.0(2)
_computing_cell_refinement 'SAINT v8.37A (Bruker, 2015)'
_computing_data_collection 'Bruker Apex suite'
_computing_data_reduction 'SAINT v8.37A (Bruker, 2015)'
_computing_molecular_graphics 'Olex2 (Dolomanov et al., 2009)'
_computing_publication_material 'Olex2 (Dolomanov et al., 2009)'
_computing_structure_refinement 'ShelXL (Sheldrick, 2015)'
_computing_structure_solution 'ShelXT (Sheldrick, 2015)'
_diffrn_ambient_temperature 100(2)
_diffrn_detector 'Bruker area detector'
_diffrn_detector_type 'CCD area detector'
_diffrn_measured_fraction_theta_full 1.000
_diffrn_measured_fraction_theta_max 0.995
_diffrn_measurement_device 'Bruker Apex II kappa CCD area detector'
_diffrn_measurement_device_type 'Bruker APEX-II CCD'
_diffrn_measurement_method '\f and \w scans'
_diffrn_radiation_monochromator graphite
_diffrn_radiation_type MoK\a
_diffrn_radiation_wavelength 0.71073
_diffrn_reflns_av_R_equivalents 0.0229
_diffrn_reflns_av_unetI/netI 0.0207
_diffrn_reflns_Laue_measured_fraction_full 1.000
_diffrn_reflns_Laue_measured_fraction_max 0.995
_diffrn_reflns_limit_h_max 15
_diffrn_reflns_limit_h_min -15
_diffrn_reflns_limit_k_max 20
_diffrn_reflns_limit_k_min -20
_diffrn_reflns_limit_l_max 29
_diffrn_reflns_limit_l_min -26
_diffrn_reflns_number 67277
_diffrn_reflns_point_group_measured_fraction_full 1.000
_diffrn_reflns_point_group_measured_fraction_max 0.995
_diffrn_reflns_theta_full 25.242
_diffrn_reflns_theta_max 28.077
_diffrn_reflns_theta_min 0.935
_diffrn_source 'fine-focus sealed tube'
_diffrn_standards_number 0
_exptl_absorpt_coefficient_mu 0.646
_exptl_absorpt_correction_T_max 0.7456
_exptl_absorpt_correction_T_min 0.6305
_exptl_absorpt_correction_type multi-scan
_exptl_absorpt_process_details
'SADABS-2016/2 (Bruker,2016/2) was used for absorption correction. wR2(int) was 0.0992 before and 0.0360 after correction. The Ratio of minimum to maximum transmission is 0.8456. The \l/2 correction factor is Not present.'
_exptl_crystal_colour yellow
_exptl_crystal_colour_primary yellow
_exptl_crystal_density_diffrn 1.366
_exptl_crystal_description block
_exptl_crystal_F_000 1556
_exptl_crystal_size_max 0.685
_exptl_crystal_size_mid 0.524
_exptl_crystal_size_min 0.422
_refine_diff_density_max 1.447
_refine_diff_density_min -0.724
_refine_diff_density_rms 0.059
_refine_ls_extinction_method none
_refine_ls_goodness_of_fit_ref 1.031
_refine_ls_hydrogen_treatment constr
_refine_ls_matrix_type full
_refine_ls_number_parameters 804
_refine_ls_number_reflns 17529
_refine_ls_number_restraints 0
_refine_ls_restrained_S_all 1.031
_refine_ls_R_factor_all 0.0305
_refine_ls_R_factor_gt 0.0263
_refine_ls_shift/su_max 0.003
_refine_ls_shift/su_mean 0.000
_refine_ls_structure_factor_coef Fsqd
_refine_ls_weighting_details 'w=1/[\s^2^(Fo^2^)+(0.0225P)^2^+3.3658P] where P=(Fo^2^+2Fc^2^)/3'
_refine_ls_weighting_scheme calc
_refine_ls_wR_factor_gt 0.0600
_refine_ls_wR_factor_ref 0.0618
_reflns_Friedel_coverage 0.000
_reflns_number_gt 15828
_reflns_number_total 17529
_reflns_threshold_expression 'I > 2\s(I)'
_cod_data_source_file c8dt04926b2.cif
_cod_data_source_block 4b_cm8_sq
_cod_depositor_comments 'Adding full bibliography for 7048755--7048758.cif.'
_cod_database_code 7048758
_shelx_shelxl_version_number 2017/1
_shelx_space_group_comment
;
The symmetry employed for this shelxl refinement is uniquely defined
by the following loop, which should always be used as a source of
symmetry information in preference to the above space-group names.
They are only intended as comments.
;
_olex2_refinement_description
;
1. Fixed Uiso
 At 1.2 times of:
  All C(H) groups, All C(H,H) groups
 At 1.5 times of:
  All C(H,H,H) groups
2.a Ternary CH refined with riding coordinates:
 C7(H7), C10(H10), C19(H19), C25(H25), C31(H31), C37(H37), C55(H55), C58(H58),
 C61(H61), C67(H67)
2.b Secondary CH2 refined with riding coordinates:
 C20(H20A,H20B), C21(H21A,H21B), C22(H22A,H22B), C23(H23A,H23B), C24(H24A,
 H24B), C26(H26A,H26B), C27(H27A,H27B), C28(H28A,H28B), C29(H29A,H29B),
 C30(H30A,H30B), C32(H32A,H32B), C33(H33A,H33B), C34(H34A,H34B), C35(H35A,H35B),
  C36(H36A,H36B), C38(H38A,H38B), C39(H39A,H39B), C40(H40A,H40B), C41(H41A,
 H41B), C42(H42A,H42B), C62(H62A,H62B), C63(H63A,H63B), C64(H64A,H64B),
 C65(H65A,H65B), C66(H66A,H66B), C68(H68A,H68B), C69(H69A,H69B), C70(H70A,H70B),
  C71(H71A,H71B), C72(H72A,H72B)
2.c Aromatic/amide H refined with riding coordinates:
 C4(H4), C5(H5), C6(H6), C14(H14), C15(H15), C16(H16), C17(H17), C44(H44),
 C45(H45), C46(H46), C47(H47), C51(H51), C52(H52), C53(H53)
2.d Idealised Me refined as rotating group:
 C8(H8A,H8B,H8C), C9(H9A,H9B,H9C), C11(H11A,H11B,H11C), C12(H12A,H12B,H12C),
 C56(H56A,H56B,H56C), C57(H57A,H57B,H57C), C59(H59A,H59B,H59C), C60(H60A,H60B,
 H60C)
;
_olex2_submission_special_instructions 'No special instructions were received'

loop_
_space_group_symop_operation_xyz
'x, y, z'
'-x, -y, -z'

loop_
_atom_site_label
_atom_site_type_symbol
_atom_site_fract_x
_atom_site_fract_y
_atom_site_fract_z
_atom_site_U_iso_or_equiv
_atom_site_adp_type
_atom_site_occupancy
_atom_site_site_symmetry_order
_atom_site_calc_flag
_atom_site_refinement_flags_posn
_atom_site_refinement_flags_adp
_atom_site_refinement_flags_occupancy
Pd1 Pd 0.57101(2) 0.58207(2) 0.26784(2) 0.01295(3) Uani 1 1 d . . .
Pd2 Pd 0.66824(2) 0.41251(2) 0.22338(2) 0.01094(3) Uani 1 1 d . . .
P1 P 0.75756(4) 0.26439(3) 0.18367(2) 0.01142(7) Uani 1 1 d . . .
P2 P 0.76157(4) 0.47469(3) 0.27662(2) 0.01554(8) Uani 1 1 d . . .
P3 P 0.49081(4) 0.73579(3) 0.30504(2) 0.01276(8) Uani 1 1 d . . .
O1 O 0.39215(11) 0.37606(8) 0.27038(5) 0.0161(2) Uani 1 1 d . . .
O2 O 0.60792(11) 0.46335(8) 0.08562(5) 0.0166(2) Uani 1 1 d . . .
O3 O 0.21176(13) 0.86856(8) 0.21810(6) 0.0224(3) Uani 1 1 d . . .
O4 O 0.22461(14) 0.97911(9) 0.40279(6) 0.0274(3) Uani 1 1 d . . .
C1 C 0.42687(14) 0.44573(11) 0.23986(7) 0.0133(3) Uani 1 1 d . . .
C2 C 0.50944(14) 0.41930(10) 0.18079(7) 0.0120(3) Uani 1 1 d . . .
C3 C 0.53648(14) 0.49266(11) 0.14272(7) 0.0133(3) Uani 1 1 d . . .
C4 C 0.48509(15) 0.58499(11) 0.16264(7) 0.0155(3) Uani 1 1 d . . .
H4 H 0.504486 0.632155 0.136559 0.019 Uiso 1 1 calc R . .
C5 C 0.40416(15) 0.60857(11) 0.22157(8) 0.0153(3) Uani 1 1 d . . .
H5 H 0.366538 0.671884 0.234794 0.018 Uiso 1 1 calc R . .
C6 C 0.37927(15) 0.53824(11) 0.26070(7) 0.0149(3) Uani 1 1 d . . .
H6 H 0.329878 0.553533 0.301508 0.018 Uiso 1 1 calc R . .
C7 C 0.30122(16) 0.39440(12) 0.32979(7) 0.0182(3) Uani 1 1 d . . .
H7 H 0.230809 0.454775 0.328733 0.022 Uiso 1 1 calc R . .
C8 C 0.25014(19) 0.31493(14) 0.33774(9) 0.0288(4) Uani 1 1 d . . .
H8A H 0.211511 0.314213 0.303665 0.043 Uiso 1 1 calc GR . .
H8B H 0.186068 0.323170 0.376612 0.043 Uiso 1 1 calc GR . .
H8C H 0.319721 0.255874 0.338106 0.043 Uiso 1 1 calc GR . .
C9 C 0.36565(17) 0.39806(14) 0.37994(8) 0.0244(4) Uani 1 1 d . . .
H9A H 0.432366 0.337925 0.381836 0.037 Uiso 1 1 calc GR . .
H9B H 0.303043 0.411464 0.419419 0.037 Uiso 1 1 calc GR . .
H9C H 0.403332 0.447170 0.371079 0.037 Uiso 1 1 calc GR . .
C10 C 0.63649(16) 0.52990(12) 0.04053(8) 0.0195(3) Uani 1 1 d . . .
H10 H 0.557513 0.584607 0.040917 0.023 Uiso 1 1 calc R . .
C11 C 0.67915(18) 0.47846(14) -0.02014(8) 0.0263(4) Uani 1 1 d . . .
H11A H 0.752854 0.422309 -0.019377 0.039 Uiso 1 1 calc GR . .
H11B H 0.702408 0.518879 -0.053270 0.039 Uiso 1 1 calc GR . .
H11C H 0.609892 0.460816 -0.027148 0.039 Uiso 1 1 calc GR . .
C12 C 0.73774(18) 0.56288(13) 0.05269(9) 0.0256(4) Uani 1 1 d . . .
H12A H 0.712734 0.586153 0.095075 0.038 Uiso 1 1 calc GR . .
H12B H 0.747464 0.612963 0.024364 0.038 Uiso 1 1 calc GR . .
H12C H 0.818528 0.510842 0.046508 0.038 Uiso 1 1 calc GR . .
C13 C 0.52934(15) 0.32895(11) 0.15094(7) 0.0130(3) Uani 1 1 d . . .
C14 C 0.43422(16) 0.32368(12) 0.12489(8) 0.0181(3) Uani 1 1 d . . .
H14 H 0.356080 0.374174 0.129982 0.022 Uiso 1 1 calc R . .
C15 C 0.45312(18) 0.24521(13) 0.09164(8) 0.0226(4) Uani 1 1 d . . .
H15 H 0.388189 0.242114 0.073858 0.027 Uiso 1 1 calc R . .
C16 C 0.56688(18) 0.17119(13) 0.08432(8) 0.0236(4) Uani 1 1 d . . .
H16 H 0.580574 0.118114 0.060616 0.028 Uiso 1 1 calc R . .
C17 C 0.66040(17) 0.17441(12) 0.11141(8) 0.0191(3) Uani 1 1 d . . .
H17 H 0.737681 0.123170 0.106731 0.023 Uiso 1 1 calc R . .
C18 C 0.64157(15) 0.25297(11) 0.14574(7) 0.0138(3) Uani 1 1 d . . .
C19 C 0.77913(15) 0.17239(11) 0.24201(7) 0.0142(3) Uani 1 1 d . . .
H19 H 0.846413 0.177016 0.260988 0.017 Uiso 1 1 calc R . .
C20 C 0.65834(17) 0.19308(12) 0.29357(8) 0.0213(3) Uani 1 1 d . . .
H20A H 0.632945 0.257385 0.309305 0.026 Uiso 1 1 calc R . .
H20B H 0.588627 0.188563 0.277204 0.026 Uiso 1 1 calc R . .
C21 C 0.6798(2) 0.12444(13) 0.34600(8) 0.0283(4) Uani 1 1 d . . .
H21A H 0.742779 0.133944 0.365267 0.034 Uiso 1 1 calc R . .
H21B H 0.599168 0.136775 0.377611 0.034 Uiso 1 1 calc R . .
C22 C 0.7269(2) 0.02409(13) 0.32344(9) 0.0321(5) Uani 1 1 d . . .
H22A H 0.745189 -0.018453 0.357891 0.039 Uiso 1 1 calc R . .
H22B H 0.659806 0.012403 0.308545 0.039 Uiso 1 1 calc R . .
C23 C 0.8459(2) 0.00419(13) 0.27197(9) 0.0341(5) Uani 1 1 d . . .
H23A H 0.872166 -0.060443 0.256638 0.041 Uiso 1 1 calc R . .
H23B H 0.915473 0.009678 0.288032 0.041 Uiso 1 1 calc R . .
C24 C 0.82400(19) 0.07183(12) 0.21897(8) 0.0243(4) Uani 1 1 d . . .
H24A H 0.903896 0.058778 0.186794 0.029 Uiso 1 1 calc R . .
H24B H 0.759358 0.062953 0.200604 0.029 Uiso 1 1 calc R . .
C25 C 0.90715(15) 0.22942(11) 0.12428(7) 0.0136(3) Uani 1 1 d . . .
H25 H 0.922772 0.165778 0.108820 0.016 Uiso 1 1 calc R . .
C26 C 1.01791(15) 0.22505(12) 0.15132(8) 0.0180(3) Uani 1 1 d . . .
H26A H 1.024008 0.180039 0.185327 0.022 Uiso 1 1 calc R . .
H26B H 1.003020 0.287022 0.168120 0.022 Uiso 1 1 calc R . .
C27 C 1.14193(17) 0.19514(14) 0.10182(8) 0.0240(4) Uani 1 1 d . . .
H27A H 1.213044 0.192587 0.119752 0.029 Uiso 1 1 calc R . .
H27B H 1.158528 0.132025 0.086338 0.029 Uiso 1 1 calc R . .
C28 C 1.13479(17) 0.26328(13) 0.04878(8) 0.0237(4) Uani 1 1 d . . .
H28A H 1.124871 0.325305 0.063673 0.028 Uiso 1 1 calc R . .
H28B H 1.214809 0.241683 0.016636 0.028 Uiso 1 1 calc R . .
C29 C 1.02376(17) 0.27130(12) 0.02147(8) 0.0214(3) Uani 1 1 d . . .
H29A H 1.039889 0.211336 0.001498 0.026 Uiso 1 1 calc R . .
H29B H 1.017025 0.319717 -0.010445 0.026 Uiso 1 1 calc R . .
C30 C 0.89786(16) 0.29639(12) 0.07024(8) 0.0186(3) Uani 1 1 d . . .
H30A H 0.874497 0.360749 0.085445 0.022 Uiso 1 1 calc R . .
H30B H 0.830085 0.294190 0.051399 0.022 Uiso 1 1 calc R . .
C31 C 0.91693(15) 0.48293(12) 0.23642(7) 0.0172(3) Uani 1 1 d . . .
H31 H 0.981579 0.419097 0.235264 0.021 Uiso 1 1 calc R . .
C32 C 0.91593(16) 0.51198(12) 0.17039(8) 0.0185(3) Uani 1 1 d . . .
H32A H 0.850074 0.574017 0.170069 0.022 Uiso 1 1 calc R . .
H32B H 0.893567 0.467057 0.150007 0.022 Uiso 1 1 calc R . .
C33 C 1.04418(18) 0.51605(13) 0.13447(8) 0.0232(4) Uani 1 1 d . . .
H33A H 1.108509 0.452687 0.130817 0.028 Uiso 1 1 calc R . .
H33B H 1.038230 0.538678 0.092555 0.028 Uiso 1 1 calc R . .
C34 C 1.08571(19) 0.58056(14) 0.16621(9) 0.0271(4) Uani 1 1 d . . .
H34A H 1.171358 0.579060 0.143449 0.033 Uiso 1 1 calc R . .
H34B H 1.026337 0.645240 0.165854 0.033 Uiso 1 1 calc R . .
C35 C 1.08821(18) 0.55146(15) 0.23177(9) 0.0280(4) Uani 1 1 d . . .
H35A H 1.111439 0.596116 0.251927 0.034 Uiso 1 1 calc R . .
H35B H 1.153751 0.489214 0.231883 0.034 Uiso 1 1 calc R . .
C36 C 0.95952(18) 0.54805(15) 0.26802(8) 0.0249(4) Uani 1 1 d . . .
H36A H 0.895531 0.611532 0.271494 0.030 Uiso 1 1 calc R . .
H36B H 0.965498 0.525747 0.309992 0.030 Uiso 1 1 calc R . .
C37 C 0.78544(17) 0.42794(13) 0.35181(8) 0.0203(3) Uani 1 1 d . . .
H37 H 0.817939 0.469141 0.370530 0.024 Uiso 1 1 calc R . .
C38 C 0.65881(18) 0.42951(14) 0.39397(8) 0.0245(4) Uani 1 1 d . . .
H38A H 0.599563 0.494649 0.399708 0.029 Uiso 1 1 calc R . .
H38B H 0.621296 0.393942 0.374160 0.029 Uiso 1 1 calc R . .
C39 C 0.6738(2) 0.38801(14) 0.45638(9) 0.0293(4) Uani 1 1 d . . .
H39A H 0.703234 0.427082 0.478096 0.035 Uiso 1 1 calc R . .
H39B H 0.590538 0.387668 0.481363 0.035 Uiso 1 1 calc R . .
C40 C 0.7686(2) 0.28913(15) 0.44954(9) 0.0301(4) Uani 1 1 d . . .
H40A H 0.779343 0.264425 0.490529 0.036 Uiso 1 1 calc R . .
H40B H 0.735886 0.248794 0.430924 0.036 Uiso 1 1 calc R . .
C41 C 0.8958(2) 0.28727(16) 0.40944(9) 0.0321(4) Uani 1 1 d . . .
H41A H 0.955020 0.222100 0.403996 0.038 Uiso 1 1 calc R . .
H41B H 0.932014 0.322795 0.430103 0.038 Uiso 1 1 calc R . .
C42 C 0.88300(18) 0.32925(14) 0.34644(8) 0.0273(4) Uani 1 1 d . . .
H42A H 0.966522 0.330872 0.322680 0.033 Uiso 1 1 calc R . .
H42B H 0.857128 0.289065 0.323725 0.033 Uiso 1 1 calc R . .
C43 C 0.32091(15) 0.75933(11) 0.34030(7) 0.0146(3) Uani 1 1 d . . .
C44 C 0.30082(17) 0.68257(12) 0.37384(8) 0.0180(3) Uani 1 1 d . . .
H44 H 0.371993 0.628129 0.375024 0.022 Uiso 1 1 calc R . .
C45 C 0.18143(18) 0.68328(13) 0.40517(8) 0.0221(4) Uani 1 1 d . . .
H45 H 0.171011 0.630340 0.427464 0.027 Uiso 1 1 calc R . .
C46 C 0.07742(18) 0.76244(14) 0.40346(9) 0.0266(4) Uani 1 1 d . . .
H46 H -0.005400 0.764231 0.424468 0.032 Uiso 1 1 calc R . .
C47 C 0.09485(17) 0.83870(13) 0.37106(9) 0.0242(4) Uani 1 1 d . . .
H47 H 0.022881 0.892607 0.370042 0.029 Uiso 1 1 calc R . .
C48 C 0.21508(16) 0.83916(12) 0.33969(7) 0.0172(3) Uani 1 1 d . . .
C49 C 0.21951(16) 0.92789(11) 0.30903(8) 0.0178(3) Uani 1 1 d . . .
C50 C 0.21205(17) 0.94301(12) 0.24778(8) 0.0200(3) Uani 1 1 d . . .
C51 C 0.20659(19) 1.02876(12) 0.22089(9) 0.0255(4) Uani 1 1 d . . .
H51 H 0.203706 1.038614 0.178983 0.031 Uiso 1 1 calc R . .
C52 C 0.2054(2) 1.09944(13) 0.25635(9) 0.0282(4) Uani 1 1 d . . .
H52 H 0.200898 1.158177 0.238215 0.034 Uiso 1 1 calc R . .
C53 C 0.21070(19) 1.08714(12) 0.31723(9) 0.0268(4) Uani 1 1 d . . .
H53 H 0.209289 1.136671 0.340773 0.032 Uiso 1 1 calc R . .
C54 C 0.21810(17) 1.00066(12) 0.34343(8) 0.0219(4) Uani 1 1 d . . .
C55 C 0.18249(19) 0.88094(13) 0.15818(8) 0.0253(4) Uani 1 1 d . . .
H55 H 0.118026 0.944098 0.156300 0.030 Uiso 1 1 calc R . .
C56 C 0.1261(2) 0.80732(15) 0.15311(10) 0.0345(5) Uani 1 1 d . . .
H56A H 0.189394 0.745425 0.154785 0.052 Uiso 1 1 calc GR . .
H56B H 0.100688 0.813854 0.114075 0.052 Uiso 1 1 calc GR . .
H56C H 0.051627 0.814914 0.187191 0.052 Uiso 1 1 calc GR . .
C57 C 0.3005(2) 0.87102(16) 0.10805(10) 0.0360(5) Uani 1 1 d . . .
H57A H 0.337206 0.917246 0.114597 0.054 Uiso 1 1 calc GR . .
H57B H 0.278462 0.881068 0.068096 0.054 Uiso 1 1 calc GR . .
H57C H 0.362416 0.808298 0.108902 0.054 Uiso 1 1 calc GR . .
C58 C 0.2329(2) 1.04661(14) 0.44165(9) 0.0313(4) Uani 1 1 d . . .
H58 H 0.170439 1.109291 0.436308 0.038 Uiso 1 1 calc R . .
C59 C 0.3654(2) 1.05134(15) 0.42575(11) 0.0378(5) Uani 1 1 d . . .
H59A H 0.426051 0.990529 0.432642 0.057 Uiso 1 1 calc GR . .
H59B H 0.368802 1.098539 0.451779 0.057 Uiso 1 1 calc GR . .
H59C H 0.387194 1.068016 0.382532 0.057 Uiso 1 1 calc GR . .
C60 C 0.1962(3) 1.01370(19) 0.50617(10) 0.0470(6) Uani 1 1 d . . .
H60A H 0.110262 1.011274 0.514026 0.071 Uiso 1 1 calc GR . .
H60B H 0.198593 1.057003 0.535463 0.071 Uiso 1 1 calc GR . .
H60C H 0.256010 0.951450 0.510928 0.071 Uiso 1 1 calc GR . .
C61 C 0.52037(16) 0.81286(11) 0.23889(7) 0.0163(3) Uani 1 1 d . . .
H61 H 0.448827 0.827017 0.218148 0.020 Uiso 1 1 calc R . .
C62 C 0.64248(17) 0.75791(12) 0.19248(8) 0.0203(3) Uani 1 1 d . . .
H62A H 0.714964 0.740925 0.212145 0.024 Uiso 1 1 calc R . .
H62B H 0.634605 0.699502 0.180893 0.024 Uiso 1 1 calc R . .
C63 C 0.6695(2) 0.81331(14) 0.13459(9) 0.0288(4) Uani 1 1 d . . .
H63A H 0.751096 0.776512 0.107207 0.035 Uiso 1 1 calc R . .
H63B H 0.601783 0.824486 0.112389 0.035 Uiso 1 1 calc R . .
C64 C 0.6762(2) 0.90643(14) 0.15001(10) 0.0329(5) Uani 1 1 d . . .
H64A H 0.749328 0.895585 0.168455 0.039 Uiso 1 1 calc R . .
H64B H 0.688642 0.942408 0.112006 0.039 Uiso 1 1 calc R . .
C65 C 0.5539(2) 0.96160(13) 0.19493(9) 0.0285(4) Uani 1 1 d . . .
H65A H 0.481870 0.976429 0.175115 0.034 Uiso 1 1 calc R . .
H65B H 0.559986 1.021063 0.205719 0.034 Uiso 1 1 calc R . .
C66 C 0.52881(18) 0.90660(12) 0.25351(8) 0.0213(3) Uani 1 1 d . . .
H66A H 0.448319 0.943754 0.281475 0.026 Uiso 1 1 calc R . .
H66B H 0.598090 0.895293 0.274735 0.026 Uiso 1 1 calc R . .
C67 C 0.54626(16) 0.77198(11) 0.36685(7) 0.0158(3) Uani 1 1 d . . .
H67 H 0.516500 0.841591 0.368003 0.019 Uiso 1 1 calc R . .
C68 C 0.49318(18) 0.73900(13) 0.43006(8) 0.0234(4) Uani 1 1 d . . .
H68A H 0.516412 0.670418 0.429076 0.028 Uiso 1 1 calc R . .
H68B H 0.399404 0.766741 0.440353 0.028 Uiso 1 1 calc R . .
C69 C 0.54456(19) 0.76648(14) 0.47964(8) 0.0269(4) Uani 1 1 d . . .
H69A H 0.514305 0.835227 0.483372 0.032 Uiso 1 1 calc R . .
H69B H 0.511315 0.741780 0.519621 0.032 Uiso 1 1 calc R . .
C70 C 0.6878(2) 0.72936(14) 0.46479(10) 0.0314(4) Uani 1 1 d . . .
H70A H 0.718167 0.660416 0.464884 0.038 Uiso 1 1 calc R . .
H70B H 0.717925 0.750774 0.496651 0.038 Uiso 1 1 calc R . .
C71 C 0.7419(2) 0.76255(17) 0.40249(10) 0.0345(5) Uani 1 1 d . . .
H71A H 0.835610 0.734580 0.392582 0.041 Uiso 1 1 calc R . .
H71B H 0.718880 0.831093 0.403792 0.041 Uiso 1 1 calc R . .
C72 C 0.69138(17) 0.73581(14) 0.35244(9) 0.0252(4) Uani 1 1 d . . .
H72A H 0.722819 0.667120 0.348013 0.030 Uiso 1 1 calc R . .
H72B H 0.724470 0.761541 0.312847 0.030 Uiso 1 1 calc R . .
P4 P 1.000000 0.500000 0.500000 0.01803(12) Uani 1 2 d S T P
F1 F 0.95888(11) 0.48990(9) 0.57277(5) 0.0339(3) Uani 1 1 d . . .
F2 F 0.94413(11) 0.61104(7) 0.50764(6) 0.0308(3) Uani 1 1 d . . .
F3 F 1.13489(10) 0.50024(8) 0.50583(5) 0.0285(2) Uani 1 1 d . . .
P5 P 1.000000 0.000000 0.000000 0.02340(14) Uani 1 2 d S T P
F4 F 0.97303(18) 0.00507(10) 0.07251(6) 0.0651(5) Uani 1 1 d . . .
F5 F 0.87785(15) -0.02755(10) 0.00581(9) 0.0652(5) Uani 1 1 d . . .
F6 F 0.91439(12) 0.10740(7) -0.00070(5) 0.0318(3) Uani 1 1 d . . .

loop_
_atom_site_aniso_label
_atom_site_aniso_U_11
_atom_site_aniso_U_22
_atom_site_aniso_U_33
_atom_site_aniso_U_23
_atom_site_aniso_U_13
_atom_site_aniso_U_12
Pd1 0.01385(6) 0.00933(5) 0.01687(6) -0.00027(4) -0.00573(4) -0.00393(4)
Pd2 0.00897(5) 0.00929(5) 0.01467(6) 0.00008(4) -0.00317(4) -0.00299(4)
P1 0.01017(18) 0.01026(17) 0.01276(18) -0.00064(14) -0.00222(14) -0.00236(14)
P2 0.01390(19) 0.0187(2) 0.0157(2) -0.00319(15) -0.00067(15) -0.00890(16)
P3 0.01534(19) 0.01102(17) 0.01330(19) 0.00029(14) -0.00286(15) -0.00659(15)
O1 0.0163(6) 0.0147(5) 0.0143(5) 0.0002(4) 0.0032(4) -0.0063(4)
O2 0.0192(6) 0.0175(6) 0.0125(5) 0.0022(4) -0.0002(4) -0.0085(5)
O3 0.0328(7) 0.0160(6) 0.0212(6) 0.0000(5) -0.0140(5) -0.0066(5)
O4 0.0377(8) 0.0263(7) 0.0204(6) -0.0047(5) -0.0096(6) -0.0110(6)
C1 0.0103(7) 0.0140(7) 0.0153(7) 0.0022(6) -0.0033(6) -0.0043(6)
C2 0.0104(7) 0.0111(7) 0.0142(7) 0.0009(5) -0.0031(6) -0.0033(6)
C3 0.0110(7) 0.0161(7) 0.0137(7) 0.0023(6) -0.0041(6) -0.0052(6)
C4 0.0161(8) 0.0139(7) 0.0182(8) 0.0034(6) -0.0068(6) -0.0060(6)
C5 0.0124(7) 0.0132(7) 0.0211(8) -0.0008(6) -0.0079(6) -0.0022(6)
C6 0.0105(7) 0.0163(7) 0.0158(8) -0.0022(6) -0.0022(6) -0.0023(6)
C7 0.0147(8) 0.0205(8) 0.0151(8) 0.0000(6) 0.0038(6) -0.0058(6)
C8 0.0263(10) 0.0296(10) 0.0290(10) 0.0010(8) 0.0062(8) -0.0164(8)
C9 0.0192(9) 0.0309(10) 0.0175(8) 0.0006(7) -0.0008(7) -0.0042(7)
C10 0.0184(8) 0.0226(8) 0.0171(8) 0.0085(6) -0.0042(6) -0.0081(7)
C11 0.0215(9) 0.0395(11) 0.0147(8) 0.0040(7) -0.0029(7) -0.0083(8)
C12 0.0233(9) 0.0263(9) 0.0307(10) 0.0100(8) -0.0069(8) -0.0142(8)
C13 0.0144(7) 0.0144(7) 0.0107(7) 0.0016(5) -0.0008(6) -0.0073(6)
C14 0.0159(8) 0.0195(8) 0.0204(8) 0.0026(6) -0.0066(6) -0.0068(6)
C15 0.0235(9) 0.0275(9) 0.0241(9) 0.0001(7) -0.0109(7) -0.0141(7)
C16 0.0298(10) 0.0212(8) 0.0247(9) -0.0053(7) -0.0085(7) -0.0120(7)
C17 0.0209(8) 0.0161(8) 0.0196(8) -0.0034(6) -0.0047(7) -0.0048(6)
C18 0.0143(7) 0.0147(7) 0.0133(7) 0.0002(6) -0.0024(6) -0.0065(6)
C19 0.0152(7) 0.0126(7) 0.0147(7) 0.0019(6) -0.0039(6) -0.0046(6)
C20 0.0224(9) 0.0188(8) 0.0186(8) 0.0000(6) 0.0023(7) -0.0068(7)
C21 0.0411(11) 0.0258(9) 0.0178(9) 0.0013(7) 0.0013(8) -0.0169(9)
C22 0.0551(14) 0.0226(9) 0.0241(10) 0.0062(7) -0.0087(9) -0.0216(9)
C23 0.0512(13) 0.0136(8) 0.0284(10) 0.0052(7) -0.0061(9) -0.0032(8)
C24 0.0348(10) 0.0123(8) 0.0195(9) 0.0000(6) -0.0015(7) -0.0035(7)
C25 0.0128(7) 0.0116(7) 0.0141(7) -0.0002(5) -0.0011(6) -0.0027(6)
C26 0.0144(8) 0.0219(8) 0.0178(8) 0.0035(6) -0.0035(6) -0.0073(6)
C27 0.0139(8) 0.0311(10) 0.0247(9) 0.0062(7) -0.0016(7) -0.0081(7)
C28 0.0216(9) 0.0265(9) 0.0217(9) 0.0027(7) 0.0017(7) -0.0118(7)
C29 0.0239(9) 0.0217(8) 0.0149(8) 0.0024(6) 0.0004(7) -0.0072(7)
C30 0.0183(8) 0.0176(8) 0.0160(8) 0.0020(6) -0.0026(6) -0.0028(6)
C31 0.0126(7) 0.0249(8) 0.0166(8) -0.0017(6) -0.0019(6) -0.0099(6)
C32 0.0176(8) 0.0222(8) 0.0178(8) -0.0006(6) -0.0037(6) -0.0094(7)
C33 0.0241(9) 0.0302(9) 0.0172(8) -0.0015(7) 0.0008(7) -0.0150(8)
C34 0.0256(10) 0.0323(10) 0.0272(10) -0.0043(8) 0.0030(7) -0.0199(8)
C35 0.0211(9) 0.0437(11) 0.0271(10) -0.0063(8) -0.0022(7) -0.0219(9)
C36 0.0214(9) 0.0406(11) 0.0193(9) -0.0060(7) -0.0010(7) -0.0199(8)
C37 0.0199(8) 0.0310(9) 0.0147(8) -0.0009(7) -0.0032(6) -0.0150(7)
C38 0.0219(9) 0.0313(10) 0.0203(9) -0.0004(7) 0.0018(7) -0.0134(8)
C39 0.0357(11) 0.0367(11) 0.0189(9) 0.0004(8) 0.0006(8) -0.0212(9)
C40 0.0408(12) 0.0379(11) 0.0180(9) 0.0039(8) -0.0080(8) -0.0214(9)
C41 0.0302(11) 0.0419(12) 0.0230(10) 0.0067(8) -0.0106(8) -0.0093(9)
C42 0.0213(9) 0.0394(11) 0.0183(9) 0.0019(8) -0.0052(7) -0.0067(8)
C43 0.0164(8) 0.0161(7) 0.0132(7) -0.0017(6) -0.0030(6) -0.0076(6)
C44 0.0208(8) 0.0175(8) 0.0169(8) -0.0013(6) -0.0024(6) -0.0093(7)
C45 0.0270(9) 0.0272(9) 0.0176(8) 0.0011(7) -0.0033(7) -0.0175(8)
C46 0.0187(9) 0.0402(11) 0.0242(9) -0.0016(8) -0.0014(7) -0.0161(8)
C47 0.0165(8) 0.0287(9) 0.0258(9) -0.0011(7) -0.0058(7) -0.0050(7)
C48 0.0194(8) 0.0188(8) 0.0149(8) -0.0018(6) -0.0057(6) -0.0070(6)
C49 0.0166(8) 0.0151(7) 0.0208(8) -0.0012(6) -0.0061(6) -0.0028(6)
C50 0.0203(8) 0.0160(8) 0.0238(9) -0.0014(6) -0.0096(7) -0.0028(6)
C51 0.0319(10) 0.0172(8) 0.0278(10) 0.0027(7) -0.0147(8) -0.0043(7)
C52 0.0340(11) 0.0149(8) 0.0365(11) 0.0033(7) -0.0161(9) -0.0046(7)
C53 0.0312(10) 0.0161(8) 0.0341(10) -0.0047(7) -0.0137(8) -0.0043(7)
C54 0.0211(9) 0.0197(8) 0.0241(9) -0.0032(7) -0.0076(7) -0.0037(7)
C55 0.0325(10) 0.0229(9) 0.0226(9) -0.0002(7) -0.0160(8) -0.0053(8)
C56 0.0437(13) 0.0311(11) 0.0374(12) -0.0014(9) -0.0223(10) -0.0143(9)
C57 0.0436(13) 0.0377(12) 0.0256(10) -0.0004(8) -0.0094(9) -0.0116(10)
C58 0.0359(11) 0.0256(10) 0.0307(10) -0.0132(8) -0.0125(9) -0.0024(8)
C59 0.0398(12) 0.0279(10) 0.0499(14) -0.0076(9) -0.0222(10) -0.0073(9)
C60 0.0523(15) 0.0569(15) 0.0279(12) -0.0146(10) -0.0102(10) -0.0104(12)
C61 0.0198(8) 0.0131(7) 0.0163(8) 0.0015(6) -0.0026(6) -0.0075(6)
C62 0.0215(9) 0.0184(8) 0.0204(8) -0.0003(6) -0.0006(7) -0.0087(7)
C63 0.0332(11) 0.0299(10) 0.0206(9) 0.0009(7) 0.0038(8) -0.0145(8)
C64 0.0381(12) 0.0298(10) 0.0296(10) 0.0064(8) 0.0037(9) -0.0194(9)
C65 0.0339(11) 0.0189(9) 0.0333(10) 0.0070(7) -0.0047(8) -0.0132(8)
C66 0.0248(9) 0.0149(8) 0.0243(9) 0.0002(6) -0.0010(7) -0.0101(7)
C67 0.0181(8) 0.0148(7) 0.0161(8) -0.0009(6) -0.0042(6) -0.0073(6)
C68 0.0273(9) 0.0288(9) 0.0174(8) 0.0027(7) -0.0063(7) -0.0133(8)
C69 0.0347(11) 0.0299(10) 0.0189(9) 0.0017(7) -0.0119(8) -0.0109(8)
C70 0.0359(11) 0.0262(10) 0.0349(11) -0.0026(8) -0.0222(9) -0.0040(8)
C71 0.0260(10) 0.0469(13) 0.0374(12) -0.0087(9) -0.0125(9) -0.0156(9)
C72 0.0180(9) 0.0328(10) 0.0263(9) -0.0070(8) -0.0047(7) -0.0095(8)
P4 0.0127(3) 0.0167(3) 0.0230(3) -0.0020(2) -0.0003(2) -0.0053(2)
F1 0.0310(6) 0.0439(7) 0.0232(6) 0.0009(5) 0.0003(5) -0.0131(5)
F2 0.0245(6) 0.0163(5) 0.0495(7) -0.0044(5) -0.0088(5) -0.0035(4)
F3 0.0153(5) 0.0283(6) 0.0424(7) -0.0038(5) -0.0054(5) -0.0084(4)
P5 0.0323(4) 0.0170(3) 0.0173(3) -0.0052(2) -0.0029(3) -0.0049(3)
F4 0.1042(14) 0.0374(8) 0.0203(6) -0.0080(6) -0.0100(7) 0.0149(8)
F5 0.0447(9) 0.0331(8) 0.1200(15) 0.0001(8) -0.0210(9) -0.0146(7)
F6 0.0429(7) 0.0181(5) 0.0278(6) -0.0056(4) -0.0068(5) -0.0024(5)

loop_
_atom_type_symbol
_atom_type_description
_atom_type_scat_dispersion_real
_atom_type_scat_dispersion_imag
_atom_type_scat_source
C C 0.0033 0.0016 'International Tables Vol C Tables 4.2.6.8 and 6.1.1.4'
H H 0.0000 0.0000 'International Tables Vol C Tables 4.2.6.8 and 6.1.1.4'
F F 0.0171 0.0103 'International Tables Vol C Tables 4.2.6.8 and 6.1.1.4'
O O 0.0106 0.0060 'International Tables Vol C Tables 4.2.6.8 and 6.1.1.4'
P P 0.1023 0.0942 'International Tables Vol C Tables 4.2.6.8 and 6.1.1.4'
Pd Pd -0.9988 1.0072 'International Tables Vol C Tables 4.2.6.8 and 6.1.1.4'

loop_
_geom_angle_atom_site_label_1
_geom_angle_atom_site_label_2
_geom_angle_atom_site_label_3
_geom_angle
_geom_angle_site_symmetry_1
_geom_angle_site_symmetry_3
P2 Pd1 Pd2 54.045(11) . .
P2 Pd1 P3 124.881(15) . .
P2 Pd1 C5 143.09(4) . .
P2 Pd1 C6 123.42(4) . .
P3 Pd1 Pd2 177.603(12) . .
P3 Pd1 C6 106.91(4) . .
C5 Pd1 Pd2 89.24(4) . .
C5 Pd1 P3 91.66(4) . .
C5 Pd1 C6 32.82(5) . .
C6 Pd1 Pd2 74.97(4) . .
Pd1 Pd2 C3 80.73(3) . .
P1 Pd2 Pd1 178.763(12) . .
P1 Pd2 C1 103.28(4) . .
P1 Pd2 C3 99.60(4) . .
P2 Pd2 Pd1 55.711(12) . .
P2 Pd2 P1 123.406(16) . .
P2 Pd2 C1 126.77(4) . .
P2 Pd2 C3 128.36(4) . .
C1 Pd2 Pd1 77.90(3) . .
C1 Pd2 C3 55.75(5) . .
C2 Pd2 Pd1 96.78(4) . .
C2 Pd2 P1 84.10(4) . .
C2 Pd2 P2 152.49(4) . .
C2 Pd2 C1 33.22(5) . .
C2 Pd2 C3 33.29(5) . .
C18 P1 Pd2 103.97(5) . .
C18 P1 C19 106.88(7) . .
C18 P1 C25 104.13(7) . .
C19 P1 Pd2 114.25(5) . .
C25 P1 Pd2 121.05(5) . .
C25 P1 C19 105.32(7) . .
Pd2 P2 Pd1 70.245(13) . .
C31 P2 Pd1 123.79(6) . .
C31 P2 Pd2 116.78(5) . .
C37 P2 Pd1 120.48(6) . .
C37 P2 Pd2 119.87(6) . .
C37 P2 C31 103.81(8) . .
C43 P3 Pd1 105.78(5) . .
C43 P3 C61 113.51(8) . .
C43 P3 C67 102.47(7) . .
C61 P3 Pd1 107.89(5) . .
C67 P3 Pd1 122.05(5) . .
C67 P3 C61 105.33(7) . .
C1 O1 C7 120.19(12) . .
C3 O2 C10 120.16(13) . .
C50 O3 C55 119.61(13) . .
C54 O4 C58 119.66(15) . .
O1 C1 Pd2 111.60(10) . .
O1 C1 C2 114.09(13) . .
O1 C1 C6 124.42(14) . .
C2 C1 Pd2 59.70(8) . .
C6 C1 Pd2 100.10(10) . .
C6 C1 C2 121.27(14) . .
C1 C2 Pd2 87.08(9) . .
C1 C2 C3 116.83(14) . .
C1 C2 C13 120.93(13) . .
C3 C2 Pd2 87.86(9) . .
C3 C2 C13 118.77(13) . .
C13 C2 Pd2 112.97(10) . .
O2 C3 Pd2 109.21(10) . .
O2 C3 C2 113.51(13) . .
O2 C3 C4 124.60(14) . .
C2 C3 Pd2 58.86(8) . .
C4 C3 Pd2 102.28(10) . .
C4 C3 C2 121.73(14) . .
C3 C4 C5 119.89(14) . .
C4 C5 Pd1 93.13(10) . .
C6 C5 Pd1 83.88(10) . .
C6 C5 C4 119.80(15) . .
C1 C6 Pd1 106.93(10) . .
C1 C6 C5 120.29(15) . .
C5 C6 Pd1 63.31(9) . .
O1 C7 C8 104.49(14) . .
O1 C7 C9 110.49(14) . .
C8 C7 C9 112.34(15) . .
O2 C10 C11 104.54(14) . .
O2 C10 C12 111.78(14) . .
C11 C10 C12 111.97(15) . .
C14 C13 C2 118.15(14) . .
C18 C13 C2 122.16(14) . .
C18 C13 C14 119.59(15) . .
C15 C14 C13 120.37(16) . .
C14 C15 C16 119.98(16) . .
C17 C16 C15 120.21(16) . .
C16 C17 C18 120.22(16) . .
C13 C18 P1 116.53(12) . .
C13 C18 C17 119.53(15) . .
C17 C18 P1 123.93(13) . .
C20 C19 P1 110.06(11) . .
C24 C19 P1 116.80(11) . .
C24 C19 C20 110.54(13) . .
C21 C20 C19 110.76(15) . .
C22 C21 C20 111.58(15) . .
C23 C22 C21 110.89(16) . .
C22 C23 C24 111.32(17) . .
C19 C24 C23 110.30(15) . .
C26 C25 P1 110.46(11) . .
C26 C25 C30 110.81(13) . .
C30 C25 P1 110.59(11) . .
C25 C26 C27 110.12(14) . .
C28 C27 C26 110.65(15) . .
C29 C28 C27 110.91(14) . .
C28 C29 C30 112.08(14) . .
C25 C30 C29 111.51(14) . .
C32 C31 P2 109.95(11) . .
C32 C31 C36 110.32(14) . .
C36 C31 P2 114.23(12) . .
C31 C32 C33 111.93(14) . .
C34 C33 C32 110.99(15) . .
C35 C34 C33 110.92(15) . .
C34 C35 C36 111.45(16) . .
C35 C36 C31 110.96(15) . .
C38 C37 P2 109.92(12) . .
C38 C37 C42 110.50(15) . .
C42 C37 P2 111.84(12) . .
C39 C38 C37 112.18(16) . .
C40 C39 C38 110.94(16) . .
C41 C40 C39 110.50(16) . .
C40 C41 C42 111.51(17) . .
C37 C42 C41 111.94(16) . .
C44 C43 P3 111.46(12) . .
C48 C43 P3 130.70(12) . .
C48 C43 C44 117.83(15) . .
C45 C44 C43 122.58(16) . .
C44 C45 C46 118.89(16) . .
C47 C46 C45 119.57(17) . .
C46 C47 C48 122.09(17) . .
C43 C48 C49 124.99(15) . .
C47 C48 C43 119.03(16) . .
C47 C48 C49 115.95(15) . .
C50 C49 C48 120.93(15) . .
C54 C49 C48 119.61(15) . .
C54 C49 C50 119.14(16) . .
O3 C50 C49 115.06(15) . .
O3 C50 C51 124.44(16) . .
C51 C50 C49 120.50(16) . .
C52 C51 C50 118.83(17) . .
C53 C52 C51 122.04(17) . .
C52 C53 C54 118.68(17) . .
O4 C54 C49 114.60(15) . .
O4 C54 C53 124.61(16) . .
C53 C54 C49 120.79(17) . .
O3 C55 C56 105.53(15) . .
O3 C55 C57 110.70(16) . .
C57 C55 C56 112.08(17) . .
O4 C58 C59 110.52(16) . .
O4 C58 C60 104.76(18) . .
C60 C58 C59 112.66(19) . .
C62 C61 P3 108.61(11) . .
C66 C61 P3 117.26(12) . .
C66 C61 C62 109.14(13) . .
C63 C62 C61 112.35(15) . .
C64 C63 C62 111.41(16) . .
C65 C64 C63 109.87(16) . .
C64 C65 C66 111.24(16) . .
C65 C66 C61 111.24(15) . .
C68 C67 P3 112.56(11) . .
C68 C67 C72 109.95(15) . .
C72 C67 P3 110.09(11) . .
C67 C68 C69 111.38(15) . .
C70 C69 C68 111.56(16) . .
C69 C70 C71 110.67(16) . .
C70 C71 C72 111.17(17) . .
C71 C72 C67 112.15(15) . .
F1 P4 F1 180.0 2_766 .
F1 P4 F2 90.02(6) . .
F1 P4 F2 89.98(6) 2_766 .
F1 P4 F2 89.97(6) . 2_766
F1 P4 F2 90.03(6) 2_766 2_766
F1 P4 F3 89.99(6) . 2_766
F1 P4 F3 90.01(6) 2_766 2_766
F1 P4 F3 90.01(6) . .
F1 P4 F3 89.99(6) 2_766 .
F2 P4 F2 180.0 2_766 .
F3 P4 F2 89.82(6) . .
F3 P4 F2 90.18(6) . 2_766
F3 P4 F2 89.82(6) 2_766 2_766
F3 P4 F2 90.18(6) 2_766 .
F3 P4 F3 180.0 2_766 .
F4 P5 F4 180.0 . 2_755
F4 P5 F5 89.99(11) . .
F4 P5 F5 90.02(11) . 2_755
F4 P5 F5 90.01(11) 2_755 .
F4 P5 F5 89.99(11) 2_755 2_755
F4 P5 F6 90.11(6) . 2_755
F4 P5 F6 89.89(6) . .
F4 P5 F6 90.11(6) 2_755 .
F4 P5 F6 89.89(6) 2_755 2_755
F5 P5 F5 180.0 2_755 .
F5 P5 F6 89.39(7) . .
F5 P5 F6 89.39(7) 2_755 2_755
F5 P5 F6 90.61(7) . 2_755
F5 P5 F6 90.61(7) 2_755 .
F6 P5 F6 180.0 2_755 .

loop_
_geom_bond_atom_site_label_1
_geom_bond_atom_site_label_2
_geom_bond_distance
_geom_bond_site_symmetry_2
Pd1 Pd2 2.60776(18) .
Pd1 P2 2.2893(5) .
Pd1 P3 2.3425(4) .
Pd1 C5 2.3143(15) .
Pd1 C6 2.5755(16) .
Pd2 P1 2.2845(4) .
Pd2 P2 2.2429(4) .
Pd2 C1 2.5927(15) .
Pd2 C2 2.2414(15) .
Pd2 C3 2.6171(15) .
P1 C18 1.8194(16) .
P1 C19 1.8476(16) .
P1 C25 1.8393(16) .
P2 C31 1.8453(16) .
P2 C37 1.8333(18) .
P3 C43 1.8443(17) .
P3 C61 1.8698(16) .
P3 C67 1.8578(16) .
O1 C1 1.3520(18) .
O1 C7 1.4576(18) .
O2 C3 1.3544(19) .
O2 C10 1.4472(19) .
O3 C50 1.364(2) .
O3 C55 1.452(2) .
O4 C54 1.365(2) .
O4 C58 1.444(2) .
C1 C2 1.422(2) .
C1 C6 1.399(2) .
C2 C3 1.437(2) .
C2 C13 1.502(2) .
C3 C4 1.389(2) .
C4 C5 1.409(2) .
C5 C6 1.404(2) .
C7 C8 1.511(2) .
C7 C9 1.511(3) .
C10 C11 1.510(3) .
C10 C12 1.515(2) .
C13 C14 1.396(2) .
C13 C18 1.394(2) .
C14 C15 1.386(2) .
C15 C16 1.387(3) .
C16 C17 1.382(2) .
C17 C18 1.401(2) .
C19 C20 1.531(2) .
C19 C24 1.529(2) .
C20 C21 1.529(2) .
C21 C22 1.520(3) .
C22 C23 1.517(3) .
C23 C24 1.530(2) .
C25 C26 1.528(2) .
C25 C30 1.531(2) .
C26 C27 1.528(2) .
C27 C28 1.524(2) .
C28 C29 1.520(3) .
C29 C30 1.535(2) .
C31 C32 1.520(2) .
C31 C36 1.537(2) .
C32 C33 1.525(2) .
C33 C34 1.524(2) .
C34 C35 1.512(3) .
C35 C36 1.528(2) .
C37 C38 1.529(2) .
C37 C42 1.531(3) .
C38 C39 1.521(3) .
C39 C40 1.521(3) .
C40 C41 1.517(3) .
C41 C42 1.531(3) .
C43 C44 1.407(2) .
C43 C48 1.398(2) .
C44 C45 1.384(2) .
C45 C46 1.385(3) .
C46 C47 1.380(3) .
C47 C48 1.398(2) .
C48 C49 1.490(2) .
C49 C50 1.398(2) .
C49 C54 1.396(2) .
C50 C51 1.393(2) .
C51 C52 1.386(3) .
C52 C53 1.381(3) .
C53 C54 1.393(3) .
C55 C56 1.510(3) .
C55 C57 1.510(3) .
C58 C59 1.512(3) .
C58 C60 1.509(3) .
C61 C62 1.538(2) .
C61 C66 1.537(2) .
C62 C63 1.528(2) .
C63 C64 1.525(3) .
C64 C65 1.524(3) .
C65 C66 1.532(2) .
C67 C68 1.527(2) .
C67 C72 1.530(2) .
C68 C69 1.531(2) .
C69 C70 1.509(3) .
C70 C71 1.516(3) .
C71 C72 1.528(3) .
P4 F1 1.5988(11) .
P4 F1 1.5988(11) 2_766
P4 F2 1.6006(11) 2_766
P4 F2 1.6007(11) .
P4 F3 1.5996(10) 2_766
P4 F3 1.5997(11) .
P5 F4 1.5845(13) .
P5 F4 1.5845(13) 2_755
P5 F5 1.5846(15) 2_755
P5 F5 1.5846(15) .
P5 F6 1.5984(11) 2_755
P5 F6 1.5984(11) .

loop_
_platon_squeeze_void_nr
_platon_squeeze_void_average_x
_platon_squeeze_void_average_y
_platon_squeeze_void_average_z
_platon_squeeze_void_volume
_platon_squeeze_void_count_electrons
_platon_squeeze_void_content
1 0.043 0.239 0.711 11 0 ' '
2 0.324 0.719 0.022 14 0 ' '
3 0.500 0.000 0.000 72 10 ' '
4 0.412 0.188 0.229 9 0 ' '
5 0.587 0.812 0.771 9 0 ' '
6 0.676 0.281 0.978 14 0 ' '
7 0.957 0.761 0.289 11 0 ' '
